data_1557039
loop_
_publ_author_name
'Eklund, Ann-Marie'
'Forsblom, Ingrid'
'Berg, Jan-Eric'
'Damberg, Charlotta'
'Wahlberg, Inger'

_publ_section_title
;
 Tobacco Chemistry. 83. Four New Cyclized Cembranoids from Tobacco
;
_journal_name_full 'Acta Chemica Scandinavica'
_journal_page_first 1254
_journal_page_last 1262
_journal_paper_doi 10.3891/acta.chem.scand.52-1254
_journal_volume 52
_journal_year 1998
_chemical_formula_sum 'C20 H32 O4'
_chemical_formula_weight 336.46
_space_group_IT_number 19
_space_group_name_Hall 'P 2ac 2ab'
_space_group_name_H-M_alt 'P 21 21 21'
_symmetry_cell_setting orthorhombic
_symmetry_Int_Tables_number 19
_symmetry_space_group_name_Hall 'P 2ac 2ab'
_symmetry_space_group_name_H-M 'P 21 21 21'
_cell_angle_alpha 90.
_cell_angle_beta 90.
_cell_angle_gamma 90.
_cell_formula_units_Z 8
_cell_length_a 14.4190(18)
_cell_length_b 15.8566(11)
_cell_length_c 17.3550(43)
_cell_volume 3968.0(11)
_diffrn_ambient_temperature 293
_diffrn_radiation_probe x-ray
_diffrn_radiation_type CuK\a
_diffrn_radiation_wavelength 1.54184
_exptl_absorpt_coefficient_mu 0.539
_exptl_crystal_density_diffrn 1.13
_refine_ls_goodness_of_fit_ref 0.996
_refine_ls_number_parameters 440
_refine_ls_number_reflns 2247
_refine_ls_R_factor_gt .061
_refine_ls_wR_factor_gt 0.062
_refine_ls_wR_factor_ref 0.071
_cod_data_source_file Acta-Chem-Scand-1998-52-1254-2.cif
_cod_data_source_block 2
_cod_depositor_comments
;

2022-06-21
Formula fixed to be consistent with given Z
                 miguel
;
_cod_original_formula_sum 'C40 H64 O8'
_cod_original_formula_weight 672.93
_cod_database_code 1557039

loop_
_space_group_symop_id
_space_group_symop_operation_xyz
1 x,y,z
2 1/2-x,-y,1/2+z
3 1/2+x,1/2-y,-z
4 -x,1/2+y,1/2-z

loop_
_atom_site_label
_atom_site_type_symbol
_atom_site_thermal_displace_type
_atom_site_fract_x
_atom_site_fract_y
_atom_site_fract_z
_atom_site_occupancy
_atom_site_U_iso_or_equiv
_atom_site_calc_flag
_atom_site_refinement_flags
_atom_site_disorder_assembly
_atom_site_disorder_group
O1A O Uiso 0.1623(3) 0.1349(2) 0.8240(2) 1.000 0.0478(12) . . . .
O2A O Uiso 0.2815(3) -0.0122(3) 0.8166(2) 1.000 0.0513(15) . . . .
O3A O Uiso 0.0405(4) -0.1017(3) 0.9621(3) 1.000 0.0751(19) . . . .
O14A O Uiso 0.1979(3) -0.0566(3) 1.1728(2) 1.000 0.0586(16) . . . .
C1A C Uiso 0.2167(4) 0.1810(3) 0.8832(4) 1.000 0.046(2) . . . .
O1B O Uiso 0.4335(3) 0.2851(2) 0.2941(3) 1.000 0.0619(15) . . . .
C2A C Uiso 0.2104(4) 0.1051(3) 0.9382(3) 1.000 0.0389(17) . . . .
O2B O Uiso 0.6196(3) 0.3647(2) 0.3331(2) 1.000 0.0520(14) . . . .
C3A C Uiso 0.1519(4) 0.0631(3) 0.8761(3) 1.000 0.0402(16) . . . .
O3B O Uiso 0.6243(3) 0.4779(3) 0.4693(3) 1.000 0.0733(16) . . . .
C4A C Uiso 0.1872(4) -0.0203(3) 0.8427(3) 1.000 0.0417(18) . . . .
O4B O Uiso 0.5378(3) 0.5271(3) 0.6332(3) 1.000 0.0717(18) . . . .
C5A C Uiso 0.1927(5) -0.0877(3) 0.9075(3) 1.000 0.052(2) . . . .
C6A C Uiso 0.1200(5) -0.0751(3) 0.9700(3) 1.000 0.048(2) . . . .
C7A C Uiso 0.1476(4) -0.0276(3) 1.0422(3) 1.000 0.0421(17) . . . .
C8A C Uiso 0.1230(5) -0.0715(4) 1.1200(3) 1.000 0.051(2) . . . .
C9A C Uiso 0.0407(5) -0.0230(4) 1.1509(4) 1.000 0.060(2) . . . .
C10A C Uiso 0.0631(5) 0.0674(4) 1.1287(4) 1.000 0.060(2) . . . .
C11A C Uiso 0.0978(4) 0.0604(3) 1.0444(3) 1.000 0.0448(17) . . . .
C12A C Uiso 0.1574(4) 0.1325(3) 1.0119(3) 1.000 0.046(2) . . . .
C13A C Uiso 0.0964(5) 0.2054(4) 0.9806(4) 1.000 0.062(2) . . . .
C14A C Uiso 0.1578(5) 0.2509(4) 0.9208(4) 1.000 0.056(2) . . . .
C15A C Uiso 0.3096(4) 0.2081(4) 0.8497(3) 1.000 0.052(2) . . . .
C16A C Uiso 0.3799(5) 0.2301(5) 0.9108(4) 1.000 0.078(3) . . . .
C17A C Uiso 0.2983(6) 0.2813(4) 0.7921(4) 1.000 0.069(2) . . . .
C18A C Uiso 0.1250(5) -0.0512(4) 0.7769(3) 1.000 0.059(2) . . . .
C19A C Uiso 0.1059(6) -0.1662(4) 1.1163(4) 1.000 0.070(3) . . . .
C20A C Uiso 0.2293(5) 0.1627(4) 1.0713(4) 1.000 0.061(2) . . . .
C1B C Uiso 0.3781(5) 0.3623(4) 0.2883(4) 1.000 0.061(2) . . . .
C2B C Uiso 0.4225(4) 0.3967(3) 0.3641(4) 1.000 0.050(2) . . . .
C3B C Uiso 0.4671(4) 0.3103(3) 0.3687(4) 1.000 0.049(2) . . . .
C4B C Uiso 0.5698(5) 0.3068(3) 0.3811(4) 1.000 0.050(2) . . . .
C5B C Uiso 0.5907(5) 0.3320(4) 0.4653(3) 1.000 0.052(2) . . . .
C6B C Uiso 0.5669(4) 0.4233(4) 0.4835(3) 1.000 0.050(2) . . . .
C7B C Uiso 0.4756(5) 0.4505(4) 0.5205(3) 1.000 0.051(2) . . . .
C8B C Uiso 0.4831(5) 0.4561(4) 0.6101(4) 1.000 0.060(2) . . . .
C9B C Uiso 0.3829(5) 0.4731(6) 0.6311(5) 1.000 0.082(3) . . . .
C10B C Uiso 0.3251(5) 0.4201(5) 0.5758(5) 1.000 0.078(3) . . . .
C11B C Uiso 0.3888(4) 0.3996(4) 0.5056(4) 1.000 0.058(2) . . . .
C12B C Uiso 0.3469(4) 0.4153(4) 0.4236(4) 1.000 0.056(2) . . . .
C13B C Uiso 0.2716(5) 0.3506(4) 0.4010(5) 1.000 0.071(3) . . . .
C14B C Uiso 0.2758(5) 0.3447(5) 0.3107(5) 1.000 0.072(3) . . . .
C15B C Uiso 0.3960(6) 0.4042(5) 0.2126(4) 1.000 0.072(3) . . . .
C16B C Uiso 0.3614(6) 0.4944(5) 0.2079(6) 1.000 0.097(4) . . . .
C17B C Uiso 0.3542(7) 0.3515(6) 0.1474(5) 1.000 0.101(4) . . . .
C18B C Uiso 0.6063(5) 0.2174(4) 0.3644(5) 1.000 0.071(2) . . . .
C19B C Uiso 0.5203(5) 0.3771(4) 0.6480(4) 1.000 0.067(2) . . . .
C20B C Uiso 0.3103(5) 0.5061(4) 0.4135(5) 1.000 0.074(3) . . . .

loop_
_atom_type_symbol
_atom_type_description
_atom_type_scat_dispersion_real
_atom_type_scat_dispersion_imag
_atom_type_scat_source
C C 0.0181 0.0091 ' International Tables Vol C Tables 4.2.6.8 and 6.1.1.4'
O O 0.0492 0.0322 ' International Tables Vol C Tables 4.2.6.8 and 6.1.1.4'

loop_
_geom_angle_atom_site_label_1
_geom_angle_atom_site_label_2
_geom_angle_atom_site_label_3
_geom_angle
_geom_angle_site_symmetry_1
_geom_angle_site_symmetry_2
_geom_angle_site_symmetry_3
_geom_angle_publ_flag
C1A O1A C3A 90.6(4) . . . yes
O1A C1A C2A 90.7(4) . . . yes
O1A C1A C14A 110.9(5) . . . yes
O1A C1A C15A 109.9(5) . . . yes
C2A C1A C14A 105.5(5) . . . no
C2A C1A C15A 120.6(5) . . . no
C14A C1A C15A 116.3(5) . . . no
C1B O1B C3B 90.8(4) . . . yes
C1A C2A C12A 108.7(4) . . . no
C3A C2A C12A 115.7(5) . . . no
C1A C2A C3A 86.3(4) . . . no
O1A C3A C4A 113.9(4) . . . yes
C2A C3A C4A 117.5(5) . . . no
O1A C3A C2A 92.3(4) . . . yes
O2A C4A C3A 110.9(4) . . . yes
O2A C4A C18A 110.3(4) . . . yes
C3A C4A C5A 109.7(4) . . . no
O2A C4A C5A 104.0(5) . . . yes
C5A C4A C18A 110.5(4) . . . no
C3A C4A C18A 111.3(5) . . . no
C4A C5A C6A 113.0(5) . . . no
O3A C6A C7A 120.5(6) . . . yes
C5A C6A C7A 118.3(5) . . . no
O3A C6A C5A 121.2(5) . . . yes
C6A C7A C11A 110.0(4) . . . no
C8A C7A C11A 105.8(4) . . . no
C6A C7A C8A 115.7(4) . . . no
O14A C8A C9A 106.3(5) . . . yes
O14A C8A C19A 108.1(5) . . . yes
C7A C8A C9A 105.0(5) . . . no
C7A C8A C19A 116.1(5) . . . no
C9A C8A C19A 112.9(6) . . . no
O14A C8A C7A 107.9(5) . . . yes
C8A C9A C10A 102.9(6) . . . no
C9A C10A C11A 103.9(5) . . . no
C7A C11A C12A 113.4(5) . . . no
C10A C11A C12A 118.3(4) . . . no
C7A C11A C10A 103.6(4) . . . no
C2A C12A C11A 111.7(4) . . . no
C2A C12A C20A 107.9(5) . . . no
C11A C12A C13A 111.5(5) . . . no
C2A C12A C13A 101.5(4) . . . no
C13A C12A C20A 112.6(5) . . . no
C11A C12A C20A 111.2(5) . . . no
C12A C13A C14A 105.0(5) . . . no
C1A C14A C13A 105.4(5) . . . no
C1A C15A C17A 111.6(5) . . . no
C16A C15A C17A 110.7(6) . . . no
C1A C15A C16A 112.9(5) . . . no
O1B C1B C2B 90.6(5) . . . yes
O1B C1B C14B 110.6(5) . . . yes
O1B C1B C15B 109.7(6) . . . yes
C2B C1B C14B 104.0(6) . . . no
C2B C1B C15B 121.0(6) . . . no
C14B C1B C15B 117.7(6) . . . no
C1B C2B C3B 84.4(4) . . . no
C1B C2B C12B 110.1(5) . . . no
C3B C2B C12B 116.2(5) . . . no
O1B C3B C2B 93.5(5) . . . yes
O1B C3B C4B 116.9(5) . . . yes
C2B C3B C4B 117.4(4) . . . no
O2B C4B C3B 112.9(5) . . . yes
O2B C4B C5B 106.7(5) . . . yes
O2B C4B C18B 108.0(5) . . . yes
C3B C4B C5B 108.6(6) . . . no
C3B C4B C18B 110.2(5) . . . no
C5B C4B C18B 110.5(6) . . . no
C4B C5B C6B 113.5(5) . . . no
O3B C6B C5B 118.6(5) . . . yes
O3B C6B C7B 117.9(6) . . . yes
C5B C6B C7B 123.4(5) . . . no
C6B C7B C8B 112.0(5) . . . no
C6B C7B C11B 119.4(5) . . . no
C8B C7B C11B 105.0(5) . . . no
O4B C8B C7B 111.2(5) . . . yes
O4B C8B C9B 108.6(6) . . . yes
O4B C8B C19B 109.5(6) . . . yes
C7B C8B C9B 100.6(6) . . . no
C7B C8B C19B 114.2(5) . . . no
C9B C8B C19B 112.4(6) . . . no
C8B C9B C10B 105.8(7) . . . no
C9B C10B C11B 106.6(6) . . . no
C7B C11B C10B 104.0(5) . . . no
C7B C11B C12B 113.0(5) . . . no
C10B C11B C12B 116.7(5) . . . no
C2B C12B C11B 107.9(5) . . . no
C2B C12B C13B 101.6(5) . . . no
C2B C12B C20B 110.3(5) . . . no
C11B C12B C13B 113.4(6) . . . no
C11B C12B C20B 112.6(6) . . . no
C13B C12B C20B 110.5(5) . . . no
C12B C13B C14B 105.4(6) . . . no
C1B C14B C13B 106.0(6) . . . no
C1B C15B C16B 114.2(7) . . . no
C1B C15B C17B 109.8(7) . . . no
C16B C15B C17B 110.2(7) . . . no

loop_
_geom_bond_atom_site_label_1
_geom_bond_atom_site_label_2
_geom_bond_distance
_geom_bond_site_symmetry_1
_geom_bond_site_symmetry_2
_geom_bond_publ_flag
O1A C1A 1.485(7) . . yes
O1A C3A 1.462(6) . . yes
O2A C4A 1.439(7) . . yes
O3A C6A 1.229(9) . . yes
O14A C8A 1.436(8) . . yes
C1A C2A 1.539(8) . . no
C1A C14A 1.541(9) . . no
C1A C15A 1.522(8) . . no
O1B C1B 1.465(8) . . yes
O1B C3B 1.439(8) . . yes
C2A C3A 1.522(8) . . no
C2A C12A 1.552(8) . . no
O2B C4B 1.433(7) . . yes
C3A C4A 1.531(7) . . no
O3B C6B 1.223(8) . . yes
C4A C5A 1.554(7) . . no
C4A C18A 1.533(8) . . no
O4B C8B 1.432(8) . . yes
C5A C6A 1.522(9) . . no
C6A C7A 1.515(7) . . no
C7A C11A 1.570(7) . . no
C7A C8A 1.560(8) . . no
C8A C19A 1.523(9) . . no
C8A C9A 1.512(10) . . no
C9A C10A 1.519(9) . . no
C10A C11A 1.550(9) . . no
C11A C12A 1.537(7) . . no
C12A C13A 1.551(8) . . no
C12A C20A 1.539(9) . . no
C13A C14A 1.543(10) . . no
C15A C17A 1.541(9) . . no
C15A C16A 1.508(9) . . no
C1B C2B 1.561(10) . . no
C1B C14B 1.551(10) . . no
C1B C15B 1.495(10) . . no
C2B C3B 1.516(7) . . no
C2B C12B 1.530(9) . . no
C3B C4B 1.497(9) . . no
C4B C5B 1.545(9) . . no
C4B C18B 1.540(8) . . no
C5B C6B 1.521(9) . . no
C6B C7B 1.527(9) . . no
C7B C8B 1.561(9) . . no
C7B C11B 1.512(9) . . no
C8B C9B 1.514(10) . . no
C8B C19B 1.513(9) . . no
C9B C10B 1.524(12) . . no
C10B C11B 1.560(10) . . no
C11B C12B 1.566(10) . . no
C12B C13B 1.544(9) . . no
C12B C20B 1.543(9) . . no
C13B C14B 1.571(12) . . no
C15B C16B 1.517(11) . . no
C15B C17B 1.530(12) . . no

loop_
_geom_torsion_atom_site_label_1
_geom_torsion_atom_site_label_2
_geom_torsion_atom_site_label_3
_geom_torsion_atom_site_label_4
_geom_torsion
_geom_torsion_site_symmetry_1
_geom_torsion_site_symmetry_2
_geom_torsion_site_symmetry_3
_geom_torsion_site_symmetry_4
_geom_torsion_publ_flag
C3A O1A C1A C2A 2.1(4) . . . . no
C3A O1A C1A C14A -104.8(5) . . . . no
C3A O1A C1A C15A 125.3(5) . . . . no
C1A O1A C3A C2A -2.2(4) . . . . no
C1A O1A C3A C4A -123.7(5) . . . . no
C14A C1A C2A C3A 109.8(5) . . . . no
O1A C1A C2A C3A -2.1(4) . . . . no
O1A C1A C2A C12A -117.9(4) . . . . no
C15A C1A C2A C12A 128.3(5) . . . . no
O1A C1A C14A C13A 79.6(6) . . . . no
C2A C1A C14A C13A -17.3(6) . . . . no
C15A C1A C14A C13A -153.9(5) . . . . no
O1A C1A C15A C16A -161.9(5) . . . . no
C14A C1A C2A C12A -6.1(6) . . . . no
C15A C1A C2A C3A -115.8(6) . . . . no
C2A C1A C15A C17A 176.1(5) . . . . no
C14A C1A C15A C16A 71.2(7) . . . . no
C14A C1A C15A C17A -54.1(7) . . . . no
O1A C1A C15A C17A 72.8(6) . . . . no
C2A C1A C15A C16A -58.6(7) . . . . no
C3B O1B C1B C15B 130.0(6) . . . . no
C3B O1B C1B C2B 6.6(4) . . . . no
C3B O1B C1B C14B -98.6(6) . . . . no
C1B O1B C3B C4B -130.1(5) . . . . no
C1B O1B C3B C2B -6.8(5) . . . . no
C1A C2A C12A C20A -92.1(5) . . . . no
C1A C2A C12A C13A 26.5(6) . . . . no
C12A C2A C3A O1A 111.1(4) . . . . no
C1A C2A C3A O1A 2.1(4) . . . . no
C1A C2A C3A C4A 120.6(5) . . . . no
C1A C2A C12A C11A 145.3(5) . . . . no
C3A C2A C12A C13A -68.6(5) . . . . no
C3A C2A C12A C20A 172.8(4) . . . . no
C3A C2A C12A C11A 50.3(6) . . . . no
C12A C2A C3A C4A -130.3(5) . . . . no
O1A C3A C4A C5A 168.0(5) . . . . no
O1A C3A C4A C18A -69.5(6) . . . . no
O1A C3A C4A O2A 53.8(6) . . . . no
C2A C3A C4A C5A 61.7(6) . . . . no
C2A C3A C4A C18A -175.7(5) . . . . no
C2A C3A C4A O2A -52.5(6) . . . . no
C18A C4A C5A C6A -92.2(6) . . . . no
C3A C4A C5A C6A 30.9(7) . . . . no
O2A C4A C5A C6A 149.5(5) . . . . no
C4A C5A C6A O3A 83.1(6) . . . . no
C4A C5A C6A C7A -96.0(6) . . . . no
O3A C6A C7A C11A -68.8(6) . . . . no
C5A C6A C7A C11A 110.3(5) . . . . no
C5A C6A C7A C8A -129.9(5) . . . . no
O3A C6A C7A C8A 50.9(7) . . . . no
C6A C7A C8A O14A 141.8(5) . . . . no
C11A C7A C8A O14A -96.2(5) . . . . no
C6A C7A C11A C12A -95.2(5) . . . . no
C6A C7A C8A C9A -105.2(6) . . . . no
C6A C7A C8A C19A 20.3(8) . . . . no
C8A C7A C11A C12A 139.2(5) . . . . no
C11A C7A C8A C9A 16.9(6) . . . . no
C11A C7A C8A C19A 142.3(6) . . . . no
C6A C7A C11A C10A 135.5(5) . . . . no
C8A C7A C11A C10A 9.8(6) . . . . no
O14A C8A C9A C10A 76.7(6) . . . . no
C19A C8A C9A C10A -165.0(5) . . . . no
C7A C8A C9A C10A -37.6(6) . . . . no
C8A C9A C10A C11A 44.2(6) . . . . no
C9A C10A C11A C12A -159.3(5) . . . . no
C9A C10A C11A C7A -33.0(6) . . . . no
C7A C11A C12A C20A -79.3(6) . . . . no
C10A C11A C12A C20A 42.2(7) . . . . no
C7A C11A C12A C2A 41.3(6) . . . . no
C7A C11A C12A C13A 154.1(5) . . . . no
C10A C11A C12A C2A 162.8(5) . . . . no
C10A C11A C12A C13A -84.5(6) . . . . no
C2A C12A C13A C14A -36.9(6) . . . . no
C20A C12A C13A C14A 78.3(6) . . . . no
C11A C12A C13A C14A -155.9(5) . . . . no
C12A C13A C14A C1A 34.4(6) . . . . no
C14B C1B C2B C3B 105.1(5) . . . . no
O1B C1B C2B C3B -6.3(4) . . . . no
O1B C1B C2B C12B -122.1(5) . . . . no
C15B C1B C2B C12B 124.3(7) . . . . no
O1B C1B C14B C13B 84.0(7) . . . . no
C2B C1B C14B C13B -12.1(7) . . . . no
C15B C1B C14B C13B -148.9(6) . . . . no
O1B C1B C15B C16B -165.8(6) . . . . no
C14B C1B C2B C12B -10.8(6) . . . . no
C15B C1B C2B C3B -119.9(7) . . . . no
C2B C1B C15B C17B 173.0(6) . . . . no
C14B C1B C15B C16B 66.7(9) . . . . no
C14B C1B C15B C17B -57.7(9) . . . . no
O1B C1B C15B C17B 69.8(8) . . . . no
C2B C1B C15B C16B -62.6(9) . . . . no
C12B C2B C3B O1B 116.1(5) . . . . no
C1B C2B C3B O1B 6.4(4) . . . . no
C1B C2B C3B C4B 129.2(6) . . . . no
C1B C2B C12B C13B 29.1(6) . . . . no
C1B C2B C12B C20B -88.1(6) . . . . no
C3B C2B C12B C11B 54.9(7) . . . . no
C3B C2B C12B C13B -64.6(7) . . . . no
C3B C2B C12B C20B 178.2(5) . . . . no
C12B C2B C3B C4B -121.1(6) . . . . no
C1B C2B C12B C11B 148.6(5) . . . . no
O1B C3B C4B O2B 64.7(6) . . . . no
O1B C3B C4B C5B -177.3(4) . . . . no
O1B C3B C4B C18B -56.2(7) . . . . no
C2B C3B C4B O2B -45.2(8) . . . . no
C2B C3B C4B C5B 72.8(7) . . . . no
C2B C3B C4B C18B -166.1(6) . . . . no
O2B C4B C5B C6B 56.1(7) . . . . no
C3B C4B C5B C6B -65.8(6) . . . . no
C18B C4B C5B C6B 173.2(5) . . . . no
C4B C5B C6B O3B -85.3(7) . . . . no
C4B C5B C6B C7B 96.2(7) . . . . no
O3B C6B C7B C8B -85.7(7) . . . . no
O3B C6B C7B C11B 151.1(6) . . . . no
C5B C6B C7B C8B 92.9(6) . . . . no
C5B C6B C7B C11B -30.4(8) . . . . no
C6B C7B C8B O4B 71.7(7) . . . . no
C6B C7B C8B C9B -173.4(6) . . . . no
C6B C7B C8B C19B -52.8(8) . . . . no
C11B C7B C8B O4B -157.2(5) . . . . no
C11B C7B C8B C9B -42.4(7) . . . . no
C11B C7B C8B C19B 78.2(7) . . . . no
C6B C7B C11B C10B 156.6(5) . . . . no
C6B C7B C11B C12B -75.8(7) . . . . no
C8B C7B C11B C10B 30.0(6) . . . . no
C8B C7B C11B C12B 157.5(5) . . . . no
O4B C8B C9B C10B 154.7(6) . . . . no
C7B C8B C9B C10B 37.9(7) . . . . no
C19B C8B C9B C10B -84.0(8) . . . . no
C8B C9B C10B C11B -20.5(8) . . . . no
C9B C10B C11B C7B -6.4(7) . . . . no
C9B C10B C11B C12B -131.5(6) . . . . no
C7B C11B C12B C2B 55.9(6) . . . . no
C7B C11B C12B C13B 167.6(5) . . . . no
C7B C11B C12B C20B -66.1(7) . . . . no
C10B C11B C12B C2B 176.4(5) . . . . no
C10B C11B C12B C13B -71.9(7) . . . . no
C10B C11B C12B C20B 54.5(7) . . . . no
C2B C12B C13B C14B -35.8(6) . . . . no
C11B C12B C13B C14B -151.4(5) . . . . no
C20B C12B C13B C14B 81.2(7) . . . . no
C12B C13B C14B C1B 30.6(7) . . . . no
